data_7013105
loop_
_publ_author_name
'Jing Li'
'Daniel Miguel'
'Dolores Morales'
'V\'ictor Riera'
'Angel Aguirre-P\'erez'
'Santiago Garc\'ia-Granda'

_publ_section_title
;
 Building of dithiocarbamate and dithiocarbimate ligands within a
 heterobimetallic core
;
_journal_issue 16
_journal_name_full 'Dalton Trans.'
_journal_page_first 3264
_journal_page_last 3269
_journal_paper_doi 10.1039/b304432g
_journal_year 2003
_chemical_formula_moiety 'C19 H28 Mn N O6 P Re S3'
_chemical_formula_sum 'C19 H28 Mn N O6 P Re S3'
_chemical_formula_weight 734.71
_chemical_name_systematic
;
?
;
_space_group_IT_number 2
_symmetry_cell_setting triclinic
_symmetry_space_group_name_Hall '-P 1'
_symmetry_space_group_name_H-M 'P -1'
_atom_sites_solution_hydrogens geom
_atom_sites_solution_primary direct
_atom_sites_solution_secondary difmap
_audit_creation_method SHELXL-97
_cell_angle_alpha 72.04(3)
_cell_angle_beta 86.19(2)
_cell_angle_gamma 65.948(18)
_cell_formula_units_Z 2
_cell_length_a 9.3336(16)
_cell_length_b 10.872(2)
_cell_length_c 15.337(4)
_cell_measurement_reflns_used 25
_cell_measurement_temperature 296(2)
_cell_measurement_theta_max 18.88
_cell_measurement_theta_min 14.96
_cell_volume 1348.8(6)
_computing_cell_refinement 'CRYSDA (Beurskens et al, 1992)'
_computing_data_collection 'Enraf-Nonius CAD4'
_computing_data_reduction 'DATAR (local program)'
_computing_molecular_graphics 'SHELXTL (Sheldrick, 1998)'
_computing_publication_material 'SHELXTL (Sheldrick, 1998)'
_computing_structure_refinement 'SHELXL-93 (Sheldrick, 1993)'
_computing_structure_solution 'SHELXS-86 (Sheldrick, 1990)'
_diffrn_ambient_temperature 296(2)
_diffrn_measured_fraction_theta_full 0.999
_diffrn_measured_fraction_theta_max 0.999
_diffrn_measurement_device_type 'Enraf-Nonius CAD4'
_diffrn_measurement_method '\w scans'
_diffrn_radiation_monochromator graphite
_diffrn_radiation_source 'fine-focus sealed tube'
_diffrn_radiation_type MoK\a
_diffrn_radiation_wavelength 0.71073
_diffrn_reflns_av_R_equivalents 0.0763
_diffrn_reflns_av_sigmaI/netI 0.0891
_diffrn_reflns_limit_h_max 11
_diffrn_reflns_limit_h_min -11
_diffrn_reflns_limit_k_max 12
_diffrn_reflns_limit_k_min -12
_diffrn_reflns_limit_l_max 18
_diffrn_reflns_limit_l_min 0
_diffrn_reflns_number 5145
_diffrn_reflns_theta_full 24.97
_diffrn_reflns_theta_max 24.97
_diffrn_reflns_theta_min 1.40
_diffrn_standards_decay_% 2.89
_diffrn_standards_interval_time '1 h'
_diffrn_standards_number 3
_exptl_absorpt_coefficient_mu 5.275
_exptl_absorpt_correction_T_max 1.000
_exptl_absorpt_correction_T_min 0.873
_exptl_absorpt_correction_type 'empirical psi-scan'
_exptl_crystal_colour orange
_exptl_crystal_density_diffrn 1.809
_exptl_crystal_density_method 'not measured'
_exptl_crystal_description prism
_exptl_crystal_F_000 720
_exptl_crystal_size_max 0.25
_exptl_crystal_size_mid 0.20
_exptl_crystal_size_min 0.20
_refine_diff_density_max 1.976
_refine_diff_density_min -1.354
_refine_diff_density_rms 0.228
_refine_ls_extinction_method none
_refine_ls_goodness_of_fit_ref 1.045
_refine_ls_hydrogen_treatment mixed
_refine_ls_matrix_type full
_refine_ls_number_parameters 259
_refine_ls_number_reflns 4722
_refine_ls_number_restraints 9
_refine_ls_restrained_S_all 1.044
_refine_ls_R_factor_all 0.1510
_refine_ls_R_factor_gt 0.0603
_refine_ls_shift/su_max 0.105
_refine_ls_shift/su_mean 0.002
_refine_ls_structure_factor_coef Fsqd
_refine_ls_weighting_details 'calc w=1/[\s^2^(Fo^2^)+(0.0681P)^2^+1.7822P] where P=(Fo^2^+2Fc^2^)/3'
_refine_ls_weighting_scheme calc
_refine_ls_wR_factor_gt 0.1604
_refine_ls_wR_factor_ref 0.1957
_reflns_number_gt 2668
_reflns_number_total 4722
_reflns_threshold_expression >2sigma(I)
_cod_data_source_file b304432g.txt
_cod_data_source_block Compound_3a(mrdtc)
_cod_depositor_comments
;
The following automatic conversions were performed:
'_symmetry_cell_setting' value 'Triclinic' changed to 'triclinic'
according to '/home/saulius/struct/CIF-dictionaries/cif_core.dic'
dictionary named 'cif_core.dic' version 2.4.1 from 2010-06-29.

Automatic conversion script
Id: cif_fix_enum 1527 2010-12-29 10:47:43Z saulius 
;
_cod_original_cell_volume 1348.9(5)
_cod_original_sg_symbol_H-M P-1
_cod_database_code 7013105

loop_
_symmetry_equiv_pos_as_xyz
'x, y, z'
'-x, -y, -z'

loop_
_atom_site_label
_atom_site_type_symbol
_atom_site_fract_x
_atom_site_fract_y
_atom_site_fract_z
_atom_site_U_iso_or_equiv
_atom_site_adp_type
_atom_site_occupancy
_atom_site_symmetry_multiplicity
_atom_site_calc_flag
_atom_site_refinement_flags
_atom_site_disorder_assembly
_atom_site_disorder_group
Re1 Re 0.12654(8) 1.28371(7) 0.36418(5) 0.0464(3) Uani 1 1 d . . .
Mn1 Mn 0.2401(2) 1.2156(2) 0.14608(13) 0.0339(5) Uani 1 1 d . . .
S1 S 0.3291(4) 1.1045(4) 0.2989(3) 0.0399(8) Uani 1 1 d . . .
S2 S -0.0053(5) 1.3621(4) 0.2076(3) 0.0448(9) Uani 1 1 d . . .
S3 S -0.0663(5) 1.1773(5) 0.3704(3) 0.0524(10) Uani 1 1 d . . .
N1 N -0.2227(16) 1.2560(16) 0.2108(9) 0.059(4) Uani 1 1 d . . .
C1 C 0.2368(18) 1.0311(15) 0.2425(9) 0.043(3) Uani 1 1 d . . .
H1 H 0.1298 1.0526 0.2626 0.052 Uiso 1 1 calc R . .
C2 C -0.1155(17) 1.2634(14) 0.2576(10) 0.044(4) Uani 1 1 d . . .
C3 C 0.261(2) 1.3754(19) 0.3427(13) 0.063(5) Uani 1 1 d . . .
O3 O 0.3482(18) 1.4326(15) 0.3275(12) 0.098(5) Uani 1 1 d . . .
C11 C -0.260(2) 1.330(3) 0.1097(11) 0.088(7) Uani 1 1 d . . .
H11A H -0.1832 1.3670 0.0853 0.132 Uiso 1 1 calc R . .
H11B H -0.3626 1.4066 0.0995 0.132 Uiso 1 1 calc R . .
H11C H -0.2586 1.2644 0.0794 0.132 Uiso 1 1 calc R . .
C4 C 0.2171(19) 1.186(2) 0.4878(13) 0.057(5) Uani 1 1 d . . .
O4 O 0.2652(17) 1.1254(16) 0.5629(9) 0.085(4) Uani 1 1 d . . .
C12 C -0.310(2) 1.174(2) 0.2547(13) 0.074(6) Uani 1 1 d . . .
H12A H -0.3158 1.1204 0.2170 0.112 Uiso 1 1 calc R . .
H12B H -0.4139 1.2366 0.2631 0.112 Uiso 1 1 calc R . .
H12C H -0.2578 1.1112 0.3133 0.112 Uiso 1 1 calc R . .
C5 C -0.030(2) 1.437(2) 0.4009(13) 0.068(5) Uani 1 1 d . . .
O5 O -0.1181(18) 1.5252(17) 0.4230(11) 0.107(6) Uani 1 1 d . . .
C6 C 0.270(2) 1.3753(19) 0.1100(11) 0.058(4) Uani 1 1 d . . .
O6 O 0.3006(17) 1.4734(13) 0.0922(10) 0.088(5) Uani 1 1 d . . .
C7 C 0.417(2) 1.1384(17) 0.0964(12) 0.055(4) Uani 1 1 d . . .
O7 O 0.5322(17) 1.1012(16) 0.0557(10) 0.090(4) Uani 1 1 d . . .
C8 C 0.137(2) 1.246(2) 0.0405(12) 0.060(5) Uani 1 1 d . . .
O8 O 0.0774(18) 1.2631(18) -0.0302(9) 0.097(5) Uani 1 1 d . . .
P1 P 0.3271(5) 0.8509(4) 0.2533(3) 0.0510(11) Uani 1 1 d . . .
C21 C 0.5091(13) 0.7988(13) 0.1973(12) 0.054(4) Uani 1 1 d D . .
H21 H 0.4836 0.8634 0.1343 0.065 Uiso 1 1 calc R . .
C22 C 0.6364(19) 0.8223(18) 0.2346(15) 0.078(6) Uani 1 1 d D . .
H22A H 0.6866 0.7460 0.2895 0.117 Uiso 1 1 calc R . .
H22B H 0.5919 0.9101 0.2486 0.117 Uiso 1 1 calc R . .
H22C H 0.7125 0.8258 0.1897 0.117 Uiso 1 1 calc R . .
C23 C 0.560(2) 0.654(2) 0.188(2) 0.139(13) Uani 1 1 d D . .
H23A H 0.6239 0.6474 0.1363 0.208 Uiso 1 1 calc R . .
H23B H 0.4694 0.6384 0.1784 0.208 Uiso 1 1 calc R . .
H23C H 0.6204 0.5846 0.2428 0.208 Uiso 1 1 calc R . .
C31 C 0.365(3) 0.733(2) 0.3763(16) 0.140 Uiso 1 1 d D . .
H31 H 0.2769 0.7044 0.3857 0.168 Uiso 1 1 calc R . .
C32 C 0.505(3) 0.598(2) 0.392(2) 0.141 Uiso 1 1 d D . .
H32A H 0.5187 0.5480 0.4574 0.211 Uiso 1 1 d R . .
H32B H 0.4853 0.5436 0.3598 0.211 Uiso 1 1 d R . .
H32C H 0.5993 0.6108 0.3728 0.211 Uiso 1 1 d R . .
C33 C 0.348(3) 0.806(3) 0.4462(19) 0.142 Uiso 1 1 d D . .
H33A H 0.3766 0.7359 0.5067 0.213 Uiso 1 1 d R . .
H33B H 0.4170 0.8555 0.4374 0.213 Uiso 1 1 d R . .
H33C H 0.2420 0.8722 0.4442 0.213 Uiso 1 1 d R . .
C41 C 0.172(2) 0.833(2) 0.1797(12) 0.094(7) Uiso 1 1 d D . .
H41 H 0.1846 0.7347 0.2033 0.112 Uiso 1 1 calc R . .
C42 C 0.215(3) 0.857(3) 0.0822(15) 0.146 Uiso 1 1 d D . .
H42A H 0.1750 0.8102 0.0535 0.219 Uiso 1 1 d R . .
H42B H 0.3278 0.8210 0.0801 0.219 Uiso 1 1 d R . .
H42C H 0.1705 0.9573 0.0503 0.219 Uiso 1 1 d R . .
C43 C 0.005(2) 0.923(3) 0.1904(18) 0.141 Uiso 1 1 d D . .
H43A H -0.0214 0.8881 0.2521 0.211 Uiso 1 1 calc R . .
H43B H -0.0629 0.9181 0.1481 0.211 Uiso 1 1 calc R . .
H43C H -0.0086 1.0189 0.1778 0.211 Uiso 1 1 calc R . .

loop_
_atom_site_aniso_label
_atom_site_aniso_U_11
_atom_site_aniso_U_22
_atom_site_aniso_U_33
_atom_site_aniso_U_23
_atom_site_aniso_U_13
_atom_site_aniso_U_12
Re1 0.0464(4) 0.0465(4) 0.0468(4) -0.0154(3) 0.0014(3) -0.0185(3)
Mn1 0.0292(12) 0.0391(12) 0.0297(11) -0.0013(9) 0.0058(9) -0.0177(10)
S1 0.035(2) 0.040(2) 0.041(2) -0.0082(16) 0.0003(16) -0.0150(17)
S2 0.041(2) 0.042(2) 0.045(2) -0.0017(17) -0.0003(18) -0.0185(18)
S3 0.047(2) 0.069(3) 0.041(2) -0.011(2) 0.0113(19) -0.030(2)
N1 0.052(9) 0.080(10) 0.050(8) -0.010(7) 0.001(7) -0.038(8)
C1 0.040(9) 0.052(9) 0.035(8) -0.013(7) 0.002(7) -0.017(7)
C2 0.035(8) 0.034(8) 0.050(9) -0.010(7) -0.001(7) -0.003(7)
C3 0.072(13) 0.056(11) 0.073(12) -0.028(9) 0.007(10) -0.031(10)
O3 0.102(12) 0.072(9) 0.136(14) -0.020(9) -0.006(10) -0.057(9)
C11 0.060(13) 0.16(2) 0.037(10) -0.026(12) 0.004(9) -0.042(14)
C4 0.045(10) 0.081(12) 0.067(12) -0.037(10) 0.010(9) -0.037(9)
O4 0.095(11) 0.107(11) 0.045(7) -0.007(7) -0.019(7) -0.040(9)
C12 0.060(12) 0.115(16) 0.068(12) -0.015(11) -0.005(10) -0.064(12)
C5 0.055(12) 0.068(12) 0.078(13) -0.044(11) -0.006(10) -0.006(10)
O5 0.086(11) 0.109(12) 0.106(12) -0.071(11) -0.007(9) 0.009(10)
C6 0.054(11) 0.063(11) 0.047(10) 0.002(8) -0.002(8) -0.026(9)
O6 0.090(10) 0.055(8) 0.107(12) 0.011(8) -0.010(9) -0.042(8)
C7 0.053(11) 0.051(10) 0.058(10) -0.009(8) 0.015(9) -0.023(9)
O7 0.079(10) 0.097(11) 0.074(9) -0.013(8) 0.042(8) -0.032(9)
C8 0.063(12) 0.083(13) 0.046(10) -0.011(9) 0.014(9) -0.049(11)
O8 0.107(12) 0.163(15) 0.046(8) -0.033(9) -0.003(8) -0.079(11)
P1 0.063(3) 0.040(2) 0.048(2) -0.0115(19) 0.022(2) -0.024(2)
C21 0.047(10) 0.051(10) 0.071(11) -0.025(9) 0.015(9) -0.023(8)
C22 0.062(13) 0.077(13) 0.099(16) -0.028(12) 0.004(11) -0.031(11)
C23 0.075(16) 0.11(2) 0.28(4) -0.13(3) 0.05(2) -0.043(15)

loop_
_atom_type_symbol
_atom_type_description
_atom_type_scat_dispersion_real
_atom_type_scat_dispersion_imag
_atom_type_scat_source
C C 0.0033 0.0016 'International Tables Vol C Tables 4.2.6.8 and 6.1.1.4'
H H 0.0000 0.0000 'International Tables Vol C Tables 4.2.6.8 and 6.1.1.4'
Mn Mn 0.3368 0.7283 'International Tables Vol C Tables 4.2.6.8 and 6.1.1.4'
N N 0.0061 0.0033 'International Tables Vol C Tables 4.2.6.8 and 6.1.1.4'
O O 0.0106 0.0060 'International Tables Vol C Tables 4.2.6.8 and 6.1.1.4'
P P 0.1023 0.0942 'International Tables Vol C Tables 4.2.6.8 and 6.1.1.4'
Re Re -1.0185 7.2310 'International Tables Vol C Tables 4.2.6.8 and 6.1.1.4'
S S 0.1246 0.1234 'International Tables Vol C Tables 4.2.6.8 and 6.1.1.4'

loop_
_geom_angle_atom_site_label_1
_geom_angle_atom_site_label_2
_geom_angle_atom_site_label_3
_geom_angle
_geom_angle_site_symmetry_1
_geom_angle_site_symmetry_3
_geom_angle_publ_flag
C3 Re1 C4 89.9(8) . . ?
C3 Re1 C5 90.1(8) . . ?
C4 Re1 C5 91.3(8) . . ?
C3 Re1 S3 172.1(6) . . ?
C4 Re1 S3 98.0(5) . . ?
C5 Re1 S3 90.2(6) . . ?
C3 Re1 S2 101.9(6) . . ?
C4 Re1 S2 166.8(5) . . ?
C5 Re1 S2 94.5(5) . . ?
S3 Re1 S2 70.16(13) . . ?
C3 Re1 S1 86.4(6) . . ?
C4 Re1 S1 94.2(5) . . ?
C5 Re1 S1 173.4(6) . . ?
S3 Re1 S1 92.52(13) . . ?
S2 Re1 S1 80.78(13) . . ?
C7 Mn1 C6 87.2(8) . . ?
C7 Mn1 C8 87.6(8) . . ?
C6 Mn1 C8 96.3(8) . . ?
C7 Mn1 C1 99.0(7) . . ?
C6 Mn1 C1 154.9(7) . . ?
C8 Mn1 C1 108.2(6) . . ?
C7 Mn1 S1 98.6(6) . . ?
C6 Mn1 S1 107.5(5) . . ?
C8 Mn1 S1 155.6(5) . . ?
C1 Mn1 S1 47.6(4) . . ?
C7 Mn1 S2 170.7(5) . . ?
C6 Mn1 S2 83.5(6) . . ?
C8 Mn1 S2 93.1(6) . . ?
C1 Mn1 S2 89.6(4) . . ?
S1 Mn1 S2 84.61(15) . . ?
C1 S1 Mn1 60.1(5) . . ?
C1 S1 Re1 110.5(5) . . ?
Mn1 S1 Re1 98.01(14) . . ?
C2 S2 Re1 87.2(5) . . ?
C2 S2 Mn1 111.0(5) . . ?
Re1 S2 Mn1 92.96(13) . . ?
C2 S3 Re1 89.5(6) . . ?
C2 N1 C12 120.9(14) . . ?
C2 N1 C11 122.6(15) . . ?
C12 N1 C11 116.5(14) . . ?
P1 C1 S1 119.3(8) . . ?
P1 C1 Mn1 134.4(8) . . ?
S1 C1 Mn1 72.3(5) . . ?
N1 C2 S3 123.9(13) . . ?
N1 C2 S2 123.0(12) . . ?
S3 C2 S2 113.1(8) . . ?
O3 C3 Re1 178.5(17) . . ?
O4 C4 Re1 176.4(15) . . ?
O5 C5 Re1 179.1(16) . . ?
O6 C6 Mn1 173.7(15) . . ?
O7 C7 Mn1 172.5(16) . . ?
O8 C8 Mn1 176.6(17) . . ?
C1 P1 C21 114.5(7) . . ?
C1 P1 C31 113.2(8) . . ?
C21 P1 C31 108.2(9) . . ?
C1 P1 C41 100.8(8) . . ?
C21 P1 C41 105.8(7) . . ?
C31 P1 C41 114.2(10) . . ?
C22 C21 C23 114.0(3) . . ?
C22 C21 P1 114.4(11) . . ?
C23 C21 P1 112.3(13) . . ?
C33 C31 C32 115.2(2) . . ?
C33 C31 P1 115.4(18) . . ?
C32 C31 P1 113.7(19) . . ?
C43 C41 C42 113.9(3) . . ?
C43 C41 P1 113.6(17) . . ?
C42 C41 P1 109.0(17) . . ?

loop_
_geom_bond_atom_site_label_1
_geom_bond_atom_site_label_2
_geom_bond_distance
_geom_bond_site_symmetry_2
_geom_bond_publ_flag
Re1 C3 1.852(19) . ?
Re1 C4 1.918(19) . ?
Re1 C5 1.926(18) . ?
Re1 S3 2.488(4) . ?
Re1 S2 2.507(4) . ?
Re1 S1 2.514(4) . ?
Mn1 C7 1.763(18) . ?
Mn1 C6 1.782(18) . ?
Mn1 C8 1.808(17) . ?
Mn1 C1 2.103(15) . ?
Mn1 S1 2.310(4) . ?
Mn1 S2 2.518(5) . ?
S1 C1 1.792(14) . ?
S2 C2 1.757(16) . ?
S3 C2 1.684(15) . ?
N1 C2 1.311(19) . ?
N1 C12 1.43(2) . ?
N1 C11 1.50(2) . ?
C1 P1 1.746(15) . ?
C3 O3 1.19(2) . ?
C4 O4 1.15(2) . ?
C5 O5 1.11(2) . ?
C6 O6 1.165(19) . ?
C7 O7 1.19(2) . ?
C8 O8 1.181(19) . ?
P1 C21 1.806(15) . ?
P1 C31 1.88(2) . ?
P1 C41 2.00(2) . ?
C21 C22 1.494(3) . ?
C21 C23 1.495(3) . ?
C31 C33 1.4831(11) . ?
C31 C32 1.4832(11) . ?
C41 C43 1.494(3) . ?
C41 C42 1.494(3) . ?
